data_4082082
loop_
_publ_author_name
'Xu, Xin'
'Kehr, Gerald'
'Daniliuc, Constantin G.'
'Erker, Gerhard'

_publ_section_title
;
 Reactions of (Diphenylphosphinomethyl)zirconocene Chloride with B(C6F5)3:
 Competition between P/B and P/Zr+Frustrated Lewis Pair Reactions
;
_journal_issue 24
_journal_name_full Organometallics
_journal_page_first 7306
_journal_paper_doi 10.1021/om400769y
_journal_volume 32
_journal_year 2013
_chemical_formula_sum 'C41 H22 B Cl F15 P Zr'
_chemical_formula_weight 968.04
_space_group_IT_number 2
_symmetry_cell_setting triclinic
_symmetry_space_group_name_Hall '-P 1'
_symmetry_space_group_name_H-M 'P -1'
_atom_sites_solution_hydrogens geom
_atom_sites_solution_primary direct
_atom_sites_solution_secondary difmap
_audit_creation_method SHELXL-97
_cell_angle_alpha 97.4840(10)
_cell_angle_beta 100.8330(10)
_cell_angle_gamma 106.317(2)
_cell_formula_units_Z 2
_cell_length_a 9.4043(2)
_cell_length_b 12.2617(2)
_cell_length_c 21.7472(5)
_cell_measurement_reflns_used 5581
_cell_measurement_temperature 223(2)
_cell_measurement_theta_max 28.28
_cell_measurement_theta_min 4.08
_cell_volume 2318.83(9)
_computing_cell_refinement 'Collect (Nonius B.V., 1998)'
_computing_data_collection 'Collect (Nonius B.V., 1998)'
_computing_data_reduction 'Denzo-SMN (Otwinowski & Minor, 1997)'
_computing_molecular_graphics 'XP (BrukerAXS, 2000)'
_computing_publication_material 'SHELXL-97 (Sheldrick, 1997)'
_computing_structure_refinement 'SHELXL-97 (Sheldrick, 1997)'
_computing_structure_solution 'SHELXS-97 (Sheldrick, 1990)'
_diffrn_ambient_temperature 223(2)
_diffrn_measured_fraction_theta_full 0.975
_diffrn_measured_fraction_theta_max 0.975
_diffrn_measurement_device_type 'Nonius KappaCCD APEXII'
_diffrn_measurement_method '\w and \f scans'
_diffrn_radiation_monochromator 'Montel mirror'
_diffrn_radiation_source 'rotating anode Nonius FR591'
_diffrn_radiation_type MoK\a
_diffrn_radiation_wavelength 0.71073
_diffrn_reflns_av_R_equivalents 0.044
_diffrn_reflns_av_sigmaI/netI 0.0386
_diffrn_reflns_limit_h_max 11
_diffrn_reflns_limit_h_min -11
_diffrn_reflns_limit_k_max 14
_diffrn_reflns_limit_k_min -11
_diffrn_reflns_limit_l_max 24
_diffrn_reflns_limit_l_min -25
_diffrn_reflns_number 21270
_diffrn_reflns_theta_full 25.00
_diffrn_reflns_theta_max 25.00
_diffrn_reflns_theta_min 4.12
_exptl_absorpt_coefficient_mu 0.416
_exptl_absorpt_correction_T_max 0.9917
_exptl_absorpt_correction_T_min 0.8854
_exptl_absorpt_correction_type multi-scan
_exptl_absorpt_process_details 'Denzo (Otwinowski, Borek, Majewski & Minor, 2003)'
_exptl_crystal_colour colourless
_exptl_crystal_density_diffrn 1.386
_exptl_crystal_density_method 'not measured'
_exptl_crystal_description plate
_exptl_crystal_F_000 960
_exptl_crystal_size_max 0.30
_exptl_crystal_size_mid 0.27
_exptl_crystal_size_min 0.02
_refine_diff_density_max 0.425
_refine_diff_density_min -0.325
_refine_diff_density_rms 0.078
_refine_ls_extinction_method none
_refine_ls_goodness_of_fit_ref 1.074
_refine_ls_hydrogen_treatment constr
_refine_ls_matrix_type full
_refine_ls_number_parameters 541
_refine_ls_number_reflns 7952
_refine_ls_number_restraints 0
_refine_ls_restrained_S_all 1.074
_refine_ls_R_factor_all 0.0613
_refine_ls_R_factor_gt 0.0536
_refine_ls_shift/su_max 0.001
_refine_ls_shift/su_mean 0.000
_refine_ls_structure_factor_coef Fsqd
_refine_ls_weighting_details 'calc w=1/[\s^2^(Fo^2^)+(0.0644P)^2^+3.4442P] where P=(Fo^2^+2Fc^2^)/3'
_refine_ls_weighting_scheme calc
_refine_ls_wR_factor_gt 0.1392
_refine_ls_wR_factor_ref 0.1453
_reflns_number_gt 6959
_reflns_number_total 7952
_reflns_threshold_expression >2sigma(I)
_cod_data_source_file om400769y_si_002.cif
_cod_data_source_block erk6549
_cod_original_cell_volume 2318.83(8)
_cod_original_sg_symbol_H-M P-1
_cod_database_code 4082082

loop_
_symmetry_equiv_pos_as_xyz
'x, y, z'
'-x, -y, -z'

loop_
_atom_site_label
_atom_site_type_symbol
_atom_site_fract_x
_atom_site_fract_y
_atom_site_fract_z
_atom_site_U_iso_or_equiv
_atom_site_adp_type
_atom_site_occupancy
_atom_site_symmetry_multiplicity
_atom_site_calc_flag
_atom_site_refinement_flags
Zr1 Zr 0.40356(4) 0.75673(3) 0.307591(17) 0.03938(13) Uani 1 1 d .
P1 P 0.53657(10) 0.58308(7) 0.28765(4) 0.0334(2) Uani 1 1 d .
Cl1 Cl 0.25879(13) 0.65069(10) 0.37302(6) 0.0644(3) Uani 1 1 d .
B1 B 0.3729(4) 0.3111(3) 0.24445(18) 0.0340(8) Uani 1 1 d .
C11 C 0.5056(6) 0.9631(4) 0.3576(3) 0.0745(16) Uani 1 1 d .
H11 H 0.4423 1.0086 0.3474 0.089 Uiso 1 1 calc R
C12 C 0.5110(6) 0.9055(4) 0.4087(2) 0.0694(13) Uani 1 1 d .
H12 H 0.4532 0.9057 0.4396 0.083 Uiso 1 1 calc R
C13 C 0.6180(5) 0.8477(4) 0.4056(2) 0.0606(11) Uani 1 1 d .
H13 H 0.6444 0.8015 0.4343 0.073 Uiso 1 1 calc R
C14 C 0.6791(5) 0.8689(4) 0.3539(2) 0.0595(11) Uani 1 1 d .
H14 H 0.7535 0.8395 0.3413 0.071 Uiso 1 1 calc R
C15 C 0.6120(6) 0.9411(4) 0.3236(2) 0.0658(13) Uani 1 1 d .
H15 H 0.6334 0.9700 0.2873 0.079 Uiso 1 1 calc R
C16 C 0.2566(6) 0.8395(4) 0.2296(3) 0.0713(14) Uani 1 1 d .
H16 H 0.2629 0.9178 0.2407 0.086 Uiso 1 1 calc R
C17 C 0.1501(5) 0.7452(4) 0.2424(3) 0.0709(14) Uani 1 1 d .
H17 H 0.0726 0.7489 0.2636 0.085 Uiso 1 1 calc R
C18 C 0.1794(6) 0.6440(4) 0.2182(3) 0.0717(15) Uani 1 1 d .
H18 H 0.1251 0.5681 0.2205 0.086 Uiso 1 1 calc R
C19 C 0.3036(6) 0.6753(4) 0.1897(2) 0.0648(13) Uani 1 1 d .
H19 H 0.3465 0.6245 0.1694 0.078 Uiso 1 1 calc R
C20 C 0.3521(6) 0.7978(4) 0.1975(2) 0.0652(12) Uani 1 1 d .
H20 H 0.4340 0.8430 0.1836 0.078 Uiso 1 1 calc R
C1 C 0.3762(4) 0.4485(3) 0.26360(16) 0.0337(7) Uani 1 1 d .
H1A H 0.3226 0.4488 0.2981 0.040 Uiso 1 1 calc R
H1B H 0.3085 0.4603 0.2267 0.040 Uiso 1 1 calc R
C21 C 0.6614(4) 0.5768(3) 0.36165(16) 0.0357(7) Uani 1 1 d .
C22 C 0.6018(4) 0.5623(3) 0.41478(17) 0.0412(8) Uani 1 1 d .
H22 H 0.4977 0.5525 0.4115 0.049 Uiso 1 1 calc R
C23 C 0.6932(5) 0.5622(3) 0.47244(18) 0.0467(9) Uani 1 1 d .
H23 H 0.6507 0.5521 0.5079 0.056 Uiso 1 1 calc R
C24 C 0.8452(5) 0.5765(4) 0.47841(19) 0.0526(10) Uani 1 1 d .
H24 H 0.9074 0.5773 0.5179 0.063 Uiso 1 1 calc R
C25 C 0.9060(5) 0.5897(4) 0.4260(2) 0.0592(11) Uani 1 1 d .
H25 H 1.0097 0.5975 0.4295 0.071 Uiso 1 1 calc R
C26 C 0.8160(4) 0.5917(4) 0.36821(19) 0.0483(9) Uani 1 1 d .
H26 H 0.8597 0.6031 0.3331 0.058 Uiso 1 1 calc R
C31 C 0.6525(4) 0.5977(3) 0.22901(17) 0.0404(8) Uani 1 1 d .
C32 C 0.7107(4) 0.5100(3) 0.20871(18) 0.0443(8) Uani 1 1 d .
H32 H 0.6980 0.4449 0.2282 0.053 Uiso 1 1 calc R
C33 C 0.7864(5) 0.5183(4) 0.16055(19) 0.0540(10) Uani 1 1 d .
H33 H 0.8235 0.4580 0.1467 0.065 Uiso 1 1 calc R
C34 C 0.8088(5) 0.6147(5) 0.1321(2) 0.0647(13) Uani 1 1 d .
H34 H 0.8606 0.6200 0.0991 0.078 Uiso 1 1 calc R
C35 C 0.7551(6) 0.7015(5) 0.1525(2) 0.0700(13) Uani 1 1 d .
H35 H 0.7704 0.7669 0.1333 0.084 Uiso 1 1 calc R
C36 C 0.6781(5) 0.6952(4) 0.2012(2) 0.0533(10) Uani 1 1 d .
H36 H 0.6433 0.7566 0.2152 0.064 Uiso 1 1 calc R
C41 C 0.4870(4) 0.2867(3) 0.30490(17) 0.0379(8) Uani 1 1 d .
F42 F 0.3193(3) 0.3084(2) 0.37113(10) 0.0522(6) Uani 1 1 d .
C42 C 0.4505(4) 0.2898(3) 0.36408(18) 0.0436(8) Uani 1 1 d .
F43 F 0.4953(4) 0.2782(3) 0.47340(12) 0.0787(8) Uani 1 1 d .
C43 C 0.5410(5) 0.2747(4) 0.41804(18) 0.0533(10) Uani 1 1 d .
F44 F 0.7681(4) 0.2482(3) 0.46890(14) 0.0931(11) Uani 1 1 d .
C44 C 0.6778(6) 0.2600(4) 0.4158(2) 0.0621(12) Uani 1 1 d .
F45 F 0.8578(3) 0.2435(3) 0.35669(15) 0.0803(9) Uani 1 1 d .
C45 C 0.7222(5) 0.2575(4) 0.3600(2) 0.0554(11) Uani 1 1 d .
F46 F 0.6839(3) 0.2672(2) 0.25351(12) 0.0555(6) Uani 1 1 d .
C46 C 0.6280(4) 0.2705(3) 0.30598(18) 0.0430(8) Uani 1 1 d .
C51 C 0.1899(4) 0.2289(3) 0.23428(16) 0.0365(7) Uani 1 1 d .
F52 F 0.2392(3) 0.08980(18) 0.29572(11) 0.0501(5) Uani 1 1 d .
C52 C 0.1395(4) 0.1290(3) 0.25750(17) 0.0406(8) Uani 1 1 d .
F53 F -0.0479(3) -0.0379(2) 0.26920(14) 0.0715(8) Uani 1 1 d .
C53 C -0.0105(5) 0.0592(3) 0.2450(2) 0.0494(9) Uani 1 1 d .
F54 F -0.2677(3) 0.0215(3) 0.19334(15) 0.0804(9) Uani 1 1 d .
C54 C -0.1216(5) 0.0888(4) 0.2068(2) 0.0552(10) Uani 1 1 d .
F55 F -0.1864(3) 0.2159(2) 0.14273(13) 0.0653(7) Uani 1 1 d .
C55 C -0.0798(4) 0.1866(4) 0.18162(19) 0.0469(9) Uani 1 1 d .
F56 F 0.0998(3) 0.34301(19) 0.16479(11) 0.0512(5) Uani 1 1 d .
C56 C 0.0708(4) 0.2522(3) 0.19507(17) 0.0404(8) Uani 1 1 d .
C61 C 0.4056(4) 0.2711(3) 0.17436(17) 0.0384(8) Uani 1 1 d .
F62 F 0.4148(3) 0.09106(19) 0.20036(12) 0.0573(6) Uani 1 1 d .
C62 C 0.4210(4) 0.1620(3) 0.15717(19) 0.0472(9) Uani 1 1 d .
C63 C 0.4423(6) 0.1189(4) 0.0998(2) 0.0619(12) Uani 1 1 d .
F64 F 0.4624(5) 0.1443(4) -0.00483(15) 0.1071(12) Uani 1 1 d .
C64 C 0.4444(6) 0.1851(5) 0.0530(2) 0.0709(14) Uani 1 1 d .
F65 F 0.4236(4) 0.3558(3) 0.01968(13) 0.0859(9) Uani 1 1 d .
F63 F 0.4589(4) 0.0136(3) 0.08848(15) 0.0896(10) Uani 1 1 d .
C65 C 0.4247(5) 0.2910(4) 0.0652(2) 0.0591(11) Uani 1 1 d .
F66 F 0.3858(3) 0.4375(2) 0.13175(10) 0.0508(5) Uani 1 1 d .
C66 C 0.4051(4) 0.3307(3) 0.12465(18) 0.0452(9) Uani 1 1 d .

loop_
_atom_site_aniso_label
_atom_site_aniso_U_11
_atom_site_aniso_U_22
_atom_site_aniso_U_33
_atom_site_aniso_U_23
_atom_site_aniso_U_13
_atom_site_aniso_U_12
Zr1 0.0366(2) 0.0310(2) 0.0492(2) 0.00468(15) 0.00744(15) 0.01167(15)
P1 0.0339(5) 0.0321(4) 0.0349(4) 0.0067(3) 0.0090(3) 0.0106(4)
Cl1 0.0545(6) 0.0644(7) 0.0843(8) 0.0193(6) 0.0376(6) 0.0184(5)
B1 0.036(2) 0.0317(19) 0.0342(19) 0.0040(15) 0.0061(15) 0.0126(16)
C11 0.067(3) 0.034(2) 0.099(4) -0.014(2) -0.017(3) 0.016(2)
C12 0.070(3) 0.061(3) 0.065(3) -0.014(2) 0.015(2) 0.014(2)
C13 0.062(3) 0.046(2) 0.056(3) 0.0019(19) -0.007(2) 0.006(2)
C14 0.041(2) 0.046(2) 0.075(3) -0.010(2) 0.007(2) 0.0023(18)
C15 0.066(3) 0.044(2) 0.068(3) 0.009(2) 0.009(2) -0.007(2)
C16 0.080(3) 0.045(2) 0.083(3) 0.008(2) -0.012(3) 0.033(2)
C17 0.047(3) 0.066(3) 0.094(4) 0.009(3) -0.008(2) 0.028(2)
C18 0.051(3) 0.046(2) 0.098(4) 0.000(2) -0.026(3) 0.017(2)
C19 0.075(3) 0.053(3) 0.056(3) 0.001(2) -0.017(2) 0.030(2)
C20 0.083(3) 0.055(3) 0.057(3) 0.020(2) -0.001(2) 0.029(2)
C1 0.0321(17) 0.0297(16) 0.0399(18) 0.0057(14) 0.0087(14) 0.0108(13)
C21 0.0363(19) 0.0288(16) 0.0399(18) 0.0050(14) 0.0085(14) 0.0079(14)
C22 0.0335(19) 0.045(2) 0.0438(19) 0.0085(16) 0.0088(15) 0.0103(15)
C23 0.049(2) 0.051(2) 0.0372(19) 0.0074(17) 0.0099(16) 0.0126(18)
C24 0.052(2) 0.060(3) 0.042(2) 0.0086(18) -0.0002(17) 0.019(2)
C25 0.038(2) 0.082(3) 0.054(2) 0.011(2) 0.0050(18) 0.019(2)
C26 0.034(2) 0.064(3) 0.046(2) 0.0101(18) 0.0104(16) 0.0130(18)
C31 0.0366(19) 0.046(2) 0.0378(18) 0.0085(15) 0.0098(15) 0.0101(16)
C32 0.039(2) 0.043(2) 0.049(2) 0.0063(16) 0.0107(16) 0.0114(16)
C33 0.041(2) 0.067(3) 0.049(2) -0.002(2) 0.0151(18) 0.0112(19)
C34 0.058(3) 0.087(4) 0.044(2) 0.006(2) 0.023(2) 0.010(2)
C35 0.077(3) 0.080(3) 0.060(3) 0.032(3) 0.029(2) 0.018(3)
C36 0.059(3) 0.056(2) 0.052(2) 0.0189(19) 0.024(2) 0.018(2)
C41 0.039(2) 0.0309(17) 0.0417(19) 0.0052(14) 0.0048(15) 0.0125(15)
F42 0.0632(15) 0.0596(14) 0.0448(12) 0.0124(10) 0.0173(10) 0.0322(12)
C42 0.050(2) 0.0372(19) 0.044(2) 0.0054(15) 0.0039(16) 0.0193(17)
F43 0.117(2) 0.090(2) 0.0417(13) 0.0161(13) 0.0141(14) 0.0535(19)
C43 0.074(3) 0.049(2) 0.038(2) 0.0075(17) 0.0033(19) 0.026(2)
F44 0.102(2) 0.112(3) 0.0637(17) 0.0127(17) -0.0226(16) 0.060(2)
C44 0.071(3) 0.055(3) 0.053(3) 0.005(2) -0.016(2) 0.031(2)
F45 0.0514(16) 0.095(2) 0.097(2) 0.0214(17) -0.0028(14) 0.0396(15)
C45 0.045(2) 0.047(2) 0.069(3) 0.008(2) -0.003(2) 0.0178(19)
F46 0.0416(13) 0.0636(15) 0.0702(15) 0.0197(12) 0.0162(11) 0.0252(11)
C46 0.039(2) 0.0364(19) 0.051(2) 0.0054(16) 0.0048(16) 0.0140(16)
C51 0.0346(18) 0.0375(18) 0.0367(17) 0.0029(14) 0.0070(14) 0.0133(15)
F52 0.0474(13) 0.0388(11) 0.0662(14) 0.0186(10) 0.0088(10) 0.0162(10)
C52 0.042(2) 0.0366(19) 0.0446(19) 0.0089(15) 0.0076(16) 0.0151(16)
F53 0.0595(16) 0.0555(15) 0.0915(19) 0.0334(14) 0.0148(14) -0.0011(12)
C53 0.049(2) 0.042(2) 0.056(2) 0.0138(18) 0.0178(19) 0.0088(17)
F54 0.0360(14) 0.089(2) 0.099(2) 0.0306(17) 0.0070(13) -0.0072(13)
C54 0.035(2) 0.060(3) 0.061(3) 0.010(2) 0.0095(18) 0.0012(18)
F55 0.0384(13) 0.0829(18) 0.0686(16) 0.0212(14) -0.0018(11) 0.0161(12)
C55 0.036(2) 0.054(2) 0.048(2) 0.0073(18) 0.0044(16) 0.0160(17)
F56 0.0474(13) 0.0492(13) 0.0527(13) 0.0210(10) -0.0002(10) 0.0115(10)
C56 0.038(2) 0.045(2) 0.0384(18) 0.0069(15) 0.0091(15) 0.0135(16)
C61 0.0331(18) 0.0407(19) 0.0399(19) 0.0022(15) 0.0071(14) 0.0130(15)
F62 0.0672(16) 0.0389(12) 0.0683(15) 0.0054(11) 0.0165(12) 0.0224(11)
C62 0.041(2) 0.044(2) 0.052(2) -0.0007(17) 0.0082(17) 0.0125(17)
C63 0.065(3) 0.061(3) 0.060(3) -0.009(2) 0.016(2) 0.029(2)
F64 0.145(3) 0.129(3) 0.0607(18) -0.0080(19) 0.049(2) 0.060(3)
C64 0.077(3) 0.082(3) 0.051(3) -0.011(2) 0.026(2) 0.025(3)
F65 0.111(2) 0.110(2) 0.0468(15) 0.0204(15) 0.0293(15) 0.041(2)
F63 0.114(3) 0.0746(19) 0.086(2) -0.0185(16) 0.0263(18) 0.0516(19)
C65 0.067(3) 0.069(3) 0.041(2) 0.006(2) 0.017(2) 0.019(2)
F66 0.0594(14) 0.0530(13) 0.0439(12) 0.0143(10) 0.0099(10) 0.0231(11)
C66 0.039(2) 0.050(2) 0.042(2) -0.0001(17) 0.0068(16) 0.0119(17)

loop_
_atom_type_symbol
_atom_type_description
_atom_type_scat_dispersion_real
_atom_type_scat_dispersion_imag
_atom_type_scat_source
C C 0.0033 0.0016 'International Tables Vol C Tables 4.2.6.8 and 6.1.1.4'
H H 0.0000 0.0000 'International Tables Vol C Tables 4.2.6.8 and 6.1.1.4'
F F 0.0171 0.0103 'International Tables Vol C Tables 4.2.6.8 and 6.1.1.4'
B B 0.0013 0.0007 'International Tables Vol C Tables 4.2.6.8 and 6.1.1.4'
P P 0.1023 0.0942 'International Tables Vol C Tables 4.2.6.8 and 6.1.1.4'
Cl Cl 0.1484 0.1585 'International Tables Vol C Tables 4.2.6.8 and 6.1.1.4'
Zr Zr -2.9673 0.5597 'International Tables Vol C Tables 4.2.6.8 and 6.1.1.4'

loop_
_geom_angle_atom_site_label_1
_geom_angle_atom_site_label_2
_geom_angle_atom_site_label_3
_geom_angle
Cl1 Zr1 C11 109.74(16)
Cl1 Zr1 C15 136.64(13)
C11 Zr1 C15 33.32(18)
Cl1 Zr1 C16 114.81(15)
C11 Zr1 C16 79.50(17)
C15 Zr1 C16 85.51(18)
Cl1 Zr1 C17 84.73(15)
C11 Zr1 C17 101.53(16)
C15 Zr1 C17 116.97(18)
C16 Zr1 C17 32.67(18)
Cl1 Zr1 C20 136.66(14)
C11 Zr1 C20 93.13(18)
C15 Zr1 C20 80.87(17)
C16 Zr1 C20 32.61(17)
C17 Zr1 C20 54.15(19)
Cl1 Zr1 C18 84.33(15)
C11 Zr1 C18 132.42(16)
C15 Zr1 C18 134.59(18)
C16 Zr1 C18 54.06(16)
C17 Zr1 C18 32.66(16)
C20 Zr1 C18 54.11(19)
Cl1 Zr1 C12 82.60(13)
C11 Zr1 C12 32.63(18)
C15 Zr1 C12 54.28(18)
C16 Zr1 C12 107.29(17)
C17 Zr1 C12 117.62(18)
C20 Zr1 C12 125.74(17)
C18 Zr1 C12 148.79(18)
Cl1 Zr1 C14 119.11(12)
C11 Zr1 C14 54.08(16)
C15 Zr1 C14 32.33(16)
C16 Zr1 C14 117.14(18)
C17 Zr1 C14 149.25(17)
C20 Zr1 C14 104.17(18)
C18 Zr1 C14 153.84(19)
C12 Zr1 C14 53.54(16)
Cl1 Zr1 C19 113.82(14)
C11 Zr1 C19 125.98(18)
C15 Zr1 C19 109.10(18)
C16 Zr1 C19 54.16(16)
C17 Zr1 C19 54.11(18)
C20 Zr1 C19 32.85(15)
C18 Zr1 C19 32.50(18)
C12 Zr1 C19 158.56(17)
C14 Zr1 C19 121.34(18)
Cl1 Zr1 C13 88.47(12)
C11 Zr1 C13 53.50(16)
C15 Zr1 C13 53.31(16)
C16 Zr1 C13 132.73(16)
C17 Zr1 C13 149.71(17)
C20 Zr1 C13 133.62(17)
C18 Zr1 C13 172.09(17)
C12 Zr1 C13 32.10(16)
C14 Zr1 C13 31.84(16)
C19 Zr1 C13 152.13(18)
Cl1 Zr1 P1 90.29(3)
C11 Zr1 P1 133.52(12)
C15 Zr1 P1 105.42(13)
C16 Zr1 P1 130.23(12)
C17 Zr1 P1 122.32(12)
C20 Zr1 P1 100.10(12)
C18 Zr1 P1 89.66(11)
C12 Zr1 P1 118.55(13)
C14 Zr1 P1 79.47(11)
C19 Zr1 P1 76.74(11)
C13 Zr1 P1 87.11(11)
C31 P1 C21 106.03(16)
C31 P1 C1 111.25(16)
C21 P1 C1 108.45(15)
C31 P1 Zr1 115.32(12)
C21 P1 Zr1 110.99(11)
C1 P1 Zr1 104.71(11)
C41 B1 C61 113.7(3)
C41 B1 C1 106.7(3)
C61 B1 C1 116.9(3)
C41 B1 C51 112.0(3)
C61 B1 C51 101.2(3)
C1 B1 C51 106.1(3)
C12 C11 C15 108.0(4)
C12 C11 Zr1 75.6(3)
C15 C11 Zr1 74.1(2)
C12 C11 H11 126.0
C15 C11 H11 126.0
Zr1 C11 H11 116.5
C13 C12 C11 107.2(5)
C13 C12 Zr1 74.6(3)
C11 C12 Zr1 71.8(3)
C13 C12 H12 126.4
C11 C12 H12 126.4
Zr1 C12 H12 119.1
C14 C13 C12 109.2(4)
C14 C13 Zr1 73.4(2)
C12 C13 Zr1 73.3(3)
C14 C13 H13 125.4
C12 C13 H13 125.4
Zr1 C13 H13 119.6
C13 C14 C15 108.3(4)
C13 C14 Zr1 74.7(3)
C15 C14 Zr1 72.6(3)
C13 C14 H14 125.8
C15 C14 H14 125.8
Zr1 C14 H14 118.7
C14 C15 C11 107.3(5)
C14 C15 Zr1 75.1(2)
C11 C15 Zr1 72.6(3)
C14 C15 H15 126.3
C11 C15 H15 126.3
Zr1 C15 H15 118.0
C20 C16 C17 108.4(4)
C20 C16 Zr1 74.2(2)
C17 C16 Zr1 73.9(3)
C20 C16 H16 125.8
C17 C16 H16 125.8
Zr1 C16 H16 118.1
C16 C17 C18 107.9(5)
C16 C17 Zr1 73.5(3)
C18 C17 Zr1 74.1(2)
C16 C17 H17 126.0
C18 C17 H17 126.0
Zr1 C17 H17 118.3
C17 C18 C19 108.4(5)
C17 C18 Zr1 73.2(3)
C19 C18 Zr1 74.5(3)
C17 C18 H18 125.8
C19 C18 H18 125.8
Zr1 C18 H18 118.5
C18 C19 C20 107.2(5)
C18 C19 Zr1 73.0(3)
C20 C19 Zr1 72.7(3)
C18 C19 H19 126.4
C20 C19 H19 126.4
Zr1 C19 H19 119.8
C16 C20 C19 108.0(5)
C16 C20 Zr1 73.2(3)
C19 C20 Zr1 74.5(3)
C16 C20 H20 126.0
C19 C20 H20 126.0
Zr1 C20 H20 118.2
B1 C1 P1 130.6(2)
B1 C1 H1A 104.6
P1 C1 H1A 104.6
B1 C1 H1B 104.6
P1 C1 H1B 104.6
H1A C1 H1B 105.7
C22 C21 C26 118.1(3)
C22 C21 P1 118.9(3)
C26 C21 P1 123.0(3)
C23 C22 C21 120.9(3)
C23 C22 H22 119.5
C21 C22 H22 119.5
C24 C23 C22 120.6(4)
C24 C23 H23 119.7
C22 C23 H23 119.7
C23 C24 C25 119.3(4)
C23 C24 H24 120.4
C25 C24 H24 120.4
C24 C25 C26 120.6(4)
C24 C25 H25 119.7
C26 C25 H25 119.7
C25 C26 C21 120.5(4)
C25 C26 H26 119.8
C21 C26 H26 119.8
C36 C31 C32 118.7(3)
C36 C31 P1 119.9(3)
C32 C31 P1 121.3(3)
C33 C32 C31 120.4(4)
C33 C32 H32 119.8
C31 C32 H32 119.8
C32 C33 C34 120.6(4)
C32 C33 H33 119.7
C34 C33 H33 119.7
C35 C34 C33 119.3(4)
C35 C34 H34 120.3
C33 C34 H34 120.3
C34 C35 C36 121.2(5)
C34 C35 H35 119.4
C36 C35 H35 119.4
C35 C36 C31 119.8(4)
C35 C36 H36 120.1
C31 C36 H36 120.1
C46 C41 C42 112.9(3)
C46 C41 B1 127.2(3)
C42 C41 B1 119.8(3)
F42 C42 C43 116.0(4)
F42 C42 C41 119.9(3)
C43 C42 C41 124.2(4)
F43 C43 C44 120.2(4)
F43 C43 C42 120.0(4)
C44 C43 C42 119.8(4)
F44 C44 C45 120.7(4)
F44 C44 C43 119.9(5)
C45 C44 C43 119.4(4)
F45 C45 C44 120.5(4)
F45 C45 C46 119.7(4)
C44 C45 C46 119.8(4)
F46 C46 C45 114.7(3)
F46 C46 C41 121.4(3)
C45 C46 C41 123.9(4)
C52 C51 C56 112.0(3)
C52 C51 B1 126.5(3)
C56 C51 B1 121.3(3)
F52 C52 C51 121.0(3)
F52 C52 C53 113.7(3)
C51 C52 C53 125.2(3)
F53 C53 C54 119.9(4)
F53 C53 C52 120.7(4)
C54 C53 C52 119.4(4)
F54 C54 C53 120.3(4)
F54 C54 C55 121.0(4)
C53 C54 C55 118.6(4)
F55 C55 C54 119.7(3)
F55 C55 C56 120.6(4)
C54 C55 C56 119.7(4)
F56 C56 C55 114.5(3)
F56 C56 C51 120.4(3)
C55 C56 C51 125.1(4)
C66 C61 C62 112.2(3)
C66 C61 B1 126.6(3)
C62 C61 B1 120.8(3)
F62 C62 C63 116.0(4)
F62 C62 C61 118.6(3)
C63 C62 C61 125.4(4)
F63 C63 C62 120.7(5)
F63 C63 C64 120.4(4)
C62 C63 C64 118.8(4)
F64 C64 C65 120.1(5)
F64 C64 C63 120.4(5)
C65 C64 C63 119.4(4)
F65 C65 C64 120.2(4)
F65 C65 C66 120.6(4)
C64 C65 C66 119.1(4)
F66 C66 C61 120.7(3)
F66 C66 C65 114.4(4)
C61 C66 C65 124.8(4)

loop_
_geom_bond_atom_site_label_1
_geom_bond_atom_site_label_2
_geom_bond_distance
Zr1 Cl1 2.4051(11)
Zr1 C11 2.456(4)
Zr1 C15 2.474(4)
Zr1 C16 2.485(4)
Zr1 C17 2.490(4)
Zr1 C20 2.496(4)
Zr1 C18 2.502(4)
Zr1 C12 2.504(5)
Zr1 C14 2.505(4)
Zr1 C19 2.520(4)
Zr1 C13 2.521(4)
Zr1 P1 2.7832(9)
P1 C31 1.822(4)
P1 C21 1.830(4)
P1 C1 1.831(3)
B1 C41 1.650(5)
B1 C61 1.651(5)
B1 C1 1.671(5)
B1 C51 1.688(5)
C11 C12 1.394(8)
C11 C15 1.414(8)
C11 H11 0.9400
C12 C13 1.389(7)
C12 H12 0.9400
C13 C14 1.379(7)
C13 H13 0.9400
C14 C15 1.387(7)
C14 H14 0.9400
C15 H15 0.9400
C16 C20 1.399(7)
C16 C17 1.399(8)
C16 H16 0.9400
C17 C18 1.404(7)
C17 H17 0.9400
C18 C19 1.405(8)
C18 H18 0.9400
C19 C20 1.419(7)
C19 H19 0.9400
C20 H20 0.9400
C1 H1A 0.9800
C1 H1B 0.9800
C21 C22 1.386(5)
C21 C26 1.390(5)
C22 C23 1.381(5)
C22 H22 0.9400
C23 C24 1.369(6)
C23 H23 0.9400
C24 C25 1.375(6)
C24 H24 0.9400
C25 C26 1.385(6)
C25 H25 0.9400
C26 H26 0.9400
C31 C36 1.391(5)
C31 C32 1.396(5)
C32 C33 1.372(5)
C32 H32 0.9400
C33 C34 1.387(7)
C33 H33 0.9400
C34 C35 1.359(7)
C34 H34 0.9400
C35 C36 1.389(6)
C35 H35 0.9400
C36 H36 0.9400
C41 C46 1.391(5)
C41 C42 1.392(5)
F42 C42 1.349(4)
C42 C43 1.380(5)
F43 C43 1.352(5)
C43 C44 1.357(7)
F44 C44 1.348(5)
C44 C45 1.355(7)
F45 C45 1.347(5)
C45 C46 1.389(6)
F46 C46 1.344(5)
C51 C52 1.381(5)
C51 C56 1.395(5)
F52 C52 1.365(4)
C52 C53 1.383(5)
F53 C53 1.348(5)
C53 C54 1.370(6)
F54 C54 1.342(5)
C54 C55 1.370(6)
F55 C55 1.347(4)
C55 C56 1.372(5)
F56 C56 1.355(4)
C61 C66 1.382(5)
C61 C62 1.397(5)
F62 C62 1.359(5)
C62 C63 1.363(6)
C63 F63 1.342(5)
C63 C64 1.381(7)
F64 C64 1.351(5)
C64 C65 1.362(7)
F65 C65 1.347(5)
C65 C66 1.386(6)
F66 C66 1.365(4)

loop_
_geom_torsion_atom_site_label_1
_geom_torsion_atom_site_label_2
_geom_torsion_atom_site_label_3
_geom_torsion_atom_site_label_4
_geom_torsion
Cl1 Zr1 P1 C31 172.11(13)
C11 Zr1 P1 C31 -69.8(3)
C15 Zr1 P1 C31 -48.81(18)
C16 Zr1 P1 C31 48.5(2)
C17 Zr1 P1 C31 88.2(2)
C20 Zr1 P1 C31 34.41(18)
C18 Zr1 P1 C31 87.8(2)
C12 Zr1 P1 C31 -106.2(2)
C14 Zr1 P1 C31 -68.29(18)
C19 Zr1 P1 C31 57.67(19)
C13 Zr1 P1 C31 -99.44(17)
Cl1 Zr1 P1 C21 -67.32(12)
C11 Zr1 P1 C21 50.8(2)
C15 Zr1 P1 C21 71.76(17)
C16 Zr1 P1 C21 169.1(2)
C17 Zr1 P1 C21 -151.3(2)
C20 Zr1 P1 C21 154.98(17)
C18 Zr1 P1 C21 -151.65(19)
C12 Zr1 P1 C21 14.40(19)
C14 Zr1 P1 C21 52.28(17)
C19 Zr1 P1 C21 178.25(18)
C13 Zr1 P1 C21 21.14(17)
Cl1 Zr1 P1 C1 49.51(12)
C11 Zr1 P1 C1 167.6(2)
C15 Zr1 P1 C1 -171.42(17)
C16 Zr1 P1 C1 -74.1(2)
C17 Zr1 P1 C1 -34.4(2)
C20 Zr1 P1 C1 -88.20(17)
C18 Zr1 P1 C1 -34.82(19)
C12 Zr1 P1 C1 131.23(19)
C14 Zr1 P1 C1 169.11(17)
C19 Zr1 P1 C1 -64.93(18)
C13 Zr1 P1 C1 137.96(16)
Cl1 Zr1 C11 C12 35.5(3)
C15 Zr1 C11 C12 -113.9(4)
C16 Zr1 C11 C12 148.2(4)
C17 Zr1 C11 C12 124.0(3)
C20 Zr1 C11 C12 178.0(3)
C18 Zr1 C11 C12 136.2(3)
C14 Zr1 C11 C12 -76.7(3)
C19 Zr1 C11 C12 177.7(3)
C13 Zr1 C11 C12 -37.0(3)
P1 Zr1 C11 C12 -74.9(4)
Cl1 Zr1 C11 C15 149.4(3)
C16 Zr1 C11 C15 -97.9(3)
C17 Zr1 C11 C15 -122.2(3)
C20 Zr1 C11 C15 -68.1(3)
C18 Zr1 C11 C15 -109.9(3)
C12 Zr1 C11 C15 113.9(4)
C14 Zr1 C11 C15 37.1(3)
C19 Zr1 C11 C15 -68.4(4)
C13 Zr1 C11 C15 76.9(3)
P1 Zr1 C11 C15 39.0(4)
C15 C11 C12 C13 -0.8(5)
Zr1 C11 C12 C13 66.8(3)
C15 C11 C12 Zr1 -67.6(3)
Cl1 Zr1 C12 C13 99.0(3)
C11 Zr1 C12 C13 -114.4(5)
C15 Zr1 C12 C13 -76.2(3)
C16 Zr1 C12 C13 -147.3(3)
C17 Zr1 C12 C13 179.1(3)
C20 Zr1 C12 C13 -116.9(3)
C18 Zr1 C12 C13 165.0(3)
C14 Zr1 C12 C13 -35.9(3)
C19 Zr1 C12 C13 -119.5(5)
P1 Zr1 C12 C13 12.7(4)
Cl1 Zr1 C12 C11 -146.6(3)
C15 Zr1 C12 C11 38.2(3)
C16 Zr1 C12 C11 -32.8(4)
C17 Zr1 C12 C11 -66.5(4)
C20 Zr1 C12 C11 -2.5(4)
C18 Zr1 C12 C11 -80.6(5)
C14 Zr1 C12 C11 78.5(3)
C19 Zr1 C12 C11 -5.0(7)
C13 Zr1 C12 C11 114.4(5)
P1 Zr1 C12 C11 127.2(3)
C11 C12 C13 C14 0.3(5)
Zr1 C12 C13 C14 65.2(3)
C11 C12 C13 Zr1 -64.9(3)
Cl1 Zr1 C13 C14 165.0(3)
C11 Zr1 C13 C14 -78.9(3)
C15 Zr1 C13 C14 -37.1(3)
C16 Zr1 C13 C14 -71.9(4)
C17 Zr1 C13 C14 -118.2(4)
C20 Zr1 C13 C14 -26.6(4)
C18 Zr1 C13 C14 140.6(12)
C12 Zr1 C13 C14 -116.6(4)
C19 Zr1 C13 C14 20.5(5)
P1 Zr1 C13 C14 74.6(3)
Cl1 Zr1 C13 C12 -78.5(3)
C11 Zr1 C13 C12 37.6(3)
C15 Zr1 C13 C12 79.5(3)
C16 Zr1 C13 C12 44.7(4)
C17 Zr1 C13 C12 -1.6(5)
C20 Zr1 C13 C12 90.0(4)
C18 Zr1 C13 C12 -102.8(12)
C14 Zr1 C13 C12 116.6(4)
C19 Zr1 C13 C12 137.1(4)
P1 Zr1 C13 C12 -168.8(3)
C12 C13 C14 C15 0.3(5)
Zr1 C13 C14 C15 65.4(3)
C12 C13 C14 Zr1 -65.1(3)
Cl1 Zr1 C14 C13 -17.3(3)
C11 Zr1 C14 C13 77.0(3)
C15 Zr1 C14 C13 115.3(4)
C16 Zr1 C14 C13 128.3(3)
C17 Zr1 C14 C13 119.6(4)
C20 Zr1 C14 C13 160.4(3)
C18 Zr1 C14 C13 -168.6(3)
C12 Zr1 C14 C13 36.2(3)
C19 Zr1 C14 C13 -169.0(3)
P1 Zr1 C14 C13 -101.7(3)
Cl1 Zr1 C14 C15 -132.5(3)
C11 Zr1 C14 C15 -38.3(3)
C16 Zr1 C14 C15 13.1(4)
C17 Zr1 C14 C15 4.4(5)
C20 Zr1 C14 C15 45.2(3)
C18 Zr1 C14 C15 76.2(4)
C12 Zr1 C14 C15 -79.0(3)
C19 Zr1 C14 C15 75.8(3)
C13 Zr1 C14 C15 -115.3(4)
P1 Zr1 C14 C15 143.1(3)
C13 C14 C15 C11 -0.8(5)
Zr1 C14 C15 C11 66.0(3)
C13 C14 C15 Zr1 -66.8(3)
C12 C11 C15 C14 0.9(5)
Zr1 C11 C15 C14 -67.6(3)
C12 C11 C15 Zr1 68.6(3)
Cl1 Zr1 C15 C14 69.6(4)
C11 Zr1 C15 C14 114.0(4)
C16 Zr1 C15 C14 -168.4(3)
C17 Zr1 C15 C14 -177.5(3)
C20 Zr1 C15 C14 -135.8(3)
C18 Zr1 C15 C14 -143.0(3)
C12 Zr1 C15 C14 76.6(3)
C19 Zr1 C15 C14 -118.8(3)
C13 Zr1 C15 C14 36.5(3)
P1 Zr1 C15 C14 -37.8(3)
Cl1 Zr1 C15 C11 -44.3(4)
C16 Zr1 C15 C11 77.7(3)
C17 Zr1 C15 C11 68.6(4)
C20 Zr1 C15 C11 110.2(3)
C18 Zr1 C15 C11 103.0(4)
C12 Zr1 C15 C11 -37.4(3)
C14 Zr1 C15 C11 -114.0(4)
C19 Zr1 C15 C11 127.2(3)
C13 Zr1 C15 C11 -77.5(3)
P1 Zr1 C15 C11 -151.8(3)
Cl1 Zr1 C16 C20 -139.8(3)
C11 Zr1 C16 C20 113.1(3)
C15 Zr1 C16 C20 80.1(3)
C17 Zr1 C16 C20 -115.1(4)
C18 Zr1 C16 C20 -77.8(3)
C12 Zr1 C16 C20 130.4(3)
C14 Zr1 C16 C20 73.1(3)
C19 Zr1 C16 C20 -37.4(3)
C13 Zr1 C16 C20 107.4(3)
P1 Zr1 C16 C20 -26.4(4)
Cl1 Zr1 C16 C17 -24.7(3)
C11 Zr1 C16 C17 -131.8(4)
C15 Zr1 C16 C17 -164.8(3)
C20 Zr1 C16 C17 115.1(4)
C18 Zr1 C16 C17 37.3(3)
C12 Zr1 C16 C17 -114.5(3)
C14 Zr1 C16 C17 -171.8(3)
C19 Zr1 C16 C17 77.7(3)
C13 Zr1 C16 C17 -137.5(3)
P1 Zr1 C16 C17 88.7(4)
C20 C16 C17 C18 0.0(6)
Zr1 C16 C17 C18 -66.7(3)
C20 C16 C17 Zr1 66.7(3)
Cl1 Zr1 C17 C16 157.6(3)
C11 Zr1 C17 C16 48.5(4)
C15 Zr1 C17 C16 17.0(4)
C20 Zr1 C17 C16 -37.0(3)
C18 Zr1 C17 C16 -114.7(5)
C12 Zr1 C17 C16 78.8(4)
C14 Zr1 C17 C16 14.4(5)
C19 Zr1 C17 C16 -77.9(4)
C13 Zr1 C17 C16 79.8(5)
P1 Zr1 C17 C16 -115.4(3)
Cl1 Zr1 C17 C18 -87.7(4)
C11 Zr1 C17 C18 163.2(4)
C15 Zr1 C17 C18 131.7(4)
C16 Zr1 C17 C18 114.7(5)
C20 Zr1 C17 C18 77.7(4)
C12 Zr1 C17 C18 -166.5(3)
C14 Zr1 C17 C18 129.1(4)
C19 Zr1 C17 C18 36.9(3)
C13 Zr1 C17 C18 -165.5(4)
P1 Zr1 C17 C18 -0.7(4)
C16 C17 C18 C19 -0.4(6)
Zr1 C17 C18 C19 -66.7(3)
C16 C17 C18 Zr1 66.3(3)
Cl1 Zr1 C18 C17 89.1(4)
C11 Zr1 C18 C17 -22.6(5)
C15 Zr1 C18 C17 -69.1(5)
C16 Zr1 C18 C17 -37.3(3)
C20 Zr1 C18 C17 -77.8(4)
C12 Zr1 C18 C17 23.5(6)
C14 Zr1 C18 C17 -115.9(4)
C19 Zr1 C18 C17 -115.3(5)
C13 Zr1 C18 C17 113.6(12)
P1 Zr1 C18 C17 179.4(4)
Cl1 Zr1 C18 C19 -155.7(3)
C11 Zr1 C18 C19 92.7(3)
C15 Zr1 C18 C19 46.2(4)
C16 Zr1 C18 C19 78.0(3)
C17 Zr1 C18 C19 115.3(5)
C20 Zr1 C18 C19 37.4(3)
C12 Zr1 C18 C19 138.8(4)
C14 Zr1 C18 C19 -0.6(5)
C13 Zr1 C18 C19 -131.2(12)
P1 Zr1 C18 C19 -65.3(2)
C17 C18 C19 C20 0.7(5)
Zr1 C18 C19 C20 -65.1(3)
C17 C18 C19 Zr1 65.9(3)
Cl1 Zr1 C19 C18 26.6(3)
C11 Zr1 C19 C18 -114.3(3)
C15 Zr1 C19 C18 -147.0(3)
C16 Zr1 C19 C18 -77.7(3)
C17 Zr1 C19 C18 -37.0(3)
C20 Zr1 C19 C18 -114.8(4)
C12 Zr1 C19 C18 -111.0(5)
C14 Zr1 C19 C18 179.7(2)
C13 Zr1 C19 C18 167.2(3)
P1 Zr1 C19 C18 111.0(3)
Cl1 Zr1 C19 C20 141.5(3)
C11 Zr1 C19 C20 0.5(4)
C15 Zr1 C19 C20 -32.2(4)
C16 Zr1 C19 C20 37.2(3)
C17 Zr1 C19 C20 77.8(3)
C18 Zr1 C19 C20 114.8(4)
C12 Zr1 C19 C20 3.8(7)
C14 Zr1 C19 C20 -65.5(4)
C13 Zr1 C19 C20 -78.0(4)
P1 Zr1 C19 C20 -134.2(3)
C17 C16 C20 C19 0.5(5)
Zr1 C16 C20 C19 67.0(3)
C17 C16 C20 Zr1 -66.5(3)
C18 C19 C20 C16 -0.8(5)
Zr1 C19 C20 C16 -66.1(3)
C18 C19 C20 Zr1 65.4(3)
Cl1 Zr1 C20 C16 58.5(3)
C11 Zr1 C20 C16 -64.9(3)
C15 Zr1 C20 C16 -96.0(3)
C17 Zr1 C20 C16 37.1(3)
C18 Zr1 C20 C16 77.7(3)
C12 Zr1 C20 C16 -63.6(4)
C14 Zr1 C20 C16 -118.6(3)
C19 Zr1 C20 C16 114.7(5)
C13 Zr1 C20 C16 -104.5(3)
P1 Zr1 C20 C16 159.8(3)
Cl1 Zr1 C20 C19 -56.2(4)
C11 Zr1 C20 C19 -179.6(3)
C15 Zr1 C20 C19 149.3(4)
C16 Zr1 C20 C19 -114.7(5)
C17 Zr1 C20 C19 -77.6(3)
C18 Zr1 C20 C19 -37.0(3)
C12 Zr1 C20 C19 -178.3(3)
C14 Zr1 C20 C19 126.7(3)
C13 Zr1 C20 C19 140.8(3)
P1 Zr1 C20 C19 45.1(3)
C41 B1 C1 P1 54.8(4)
C61 B1 C1 P1 -73.7(4)
C51 B1 C1 P1 174.4(2)
C31 P1 C1 B1 54.9(3)
C21 P1 C1 B1 -61.3(3)
Zr1 P1 C1 B1 -179.8(3)
C31 P1 C21 C22 -178.3(3)
C1 P1 C21 C22 -58.7(3)
Zr1 P1 C21 C22 55.8(3)
C31 P1 C21 C26 5.1(4)
C1 P1 C21 C26 124.7(3)
Zr1 P1 C21 C26 -120.8(3)
C26 C21 C22 C23 -0.3(5)
P1 C21 C22 C23 -177.1(3)
C21 C22 C23 C24 0.1(6)
C22 C23 C24 C25 -0.8(6)
C23 C24 C25 C26 1.7(7)
C24 C25 C26 C21 -2.0(7)
C22 C21 C26 C25 1.2(6)
P1 C21 C26 C25 177.9(3)
C21 P1 C31 C36 -118.8(3)
C1 P1 C31 C36 123.5(3)
Zr1 P1 C31 C36 4.5(4)
C21 P1 C31 C32 64.6(3)
C1 P1 C31 C32 -53.2(3)
Zr1 P1 C31 C32 -172.2(3)
C36 C31 C32 C33 -2.4(6)
P1 C31 C32 C33 174.3(3)
C31 C32 C33 C34 1.2(6)
C32 C33 C34 C35 0.1(7)
C33 C34 C35 C36 -0.1(8)
C34 C35 C36 C31 -1.2(7)
C32 C31 C36 C35 2.4(6)
P1 C31 C36 C35 -174.4(4)
C61 B1 C41 C46 20.4(5)
C1 B1 C41 C46 -109.9(4)
C51 B1 C41 C46 134.4(4)
C61 B1 C41 C42 -164.7(3)
C1 B1 C41 C42 65.0(4)
C51 B1 C41 C42 -50.7(4)
C46 C41 C42 F42 178.0(3)
B1 C41 C42 F42 2.5(5)
C46 C41 C42 C43 -2.0(5)
B1 C41 C42 C43 -177.6(4)
F42 C42 C43 F43 0.5(6)
C41 C42 C43 F43 -179.5(4)
F42 C42 C43 C44 -177.4(4)
C41 C42 C43 C44 2.6(6)
F43 C43 C44 F44 0.4(7)
C42 C43 C44 F44 178.3(4)
F43 C43 C44 C45 -179.6(4)
C42 C43 C44 C45 -1.7(7)
F44 C44 C45 F45 -0.2(7)
C43 C44 C45 F45 179.8(4)
F44 C44 C45 C46 -179.7(4)
C43 C44 C45 C46 0.3(7)
F45 C45 C46 F46 0.2(5)
C44 C45 C46 F46 179.6(4)
F45 C45 C46 C41 -179.3(4)
C44 C45 C46 C41 0.2(6)
C42 C41 C46 F46 -178.8(3)
B1 C41 C46 F46 -3.6(6)
C42 C41 C46 C45 0.6(5)
B1 C41 C46 C45 175.8(4)
C41 B1 C51 C52 -19.1(5)
C61 B1 C51 C52 102.4(4)
C1 B1 C51 C52 -135.1(3)
C41 B1 C51 C56 166.6(3)
C61 B1 C51 C56 -71.9(4)
C1 B1 C51 C56 50.6(4)
C56 C51 C52 F52 178.5(3)
B1 C51 C52 F52 3.8(5)
C56 C51 C52 C53 -0.8(5)
B1 C51 C52 C53 -175.5(3)
F52 C52 C53 F53 -0.4(5)
C51 C52 C53 F53 179.0(4)
F52 C52 C53 C54 -179.7(4)
C51 C52 C53 C54 -0.3(6)
F53 C53 C54 F54 -0.2(6)
C52 C53 C54 F54 179.1(4)
F53 C53 C54 C55 -178.5(4)
C52 C53 C54 C55 0.8(6)
F54 C54 C55 F55 0.1(6)
C53 C54 C55 F55 178.3(4)
F54 C54 C55 C56 -178.5(4)
C53 C54 C55 C56 -0.2(6)
F55 C55 C56 F56 -2.0(5)
C54 C55 C56 F56 176.5(4)
F55 C55 C56 C51 -179.6(3)
C54 C55 C56 C51 -1.0(6)
C52 C51 C56 F56 -176.0(3)
B1 C51 C56 F56 -0.9(5)
C52 C51 C56 C55 1.4(5)
B1 C51 C56 C55 176.5(3)
C41 B1 C61 C66 -139.2(4)
C1 B1 C61 C66 -14.1(5)
C51 B1 C61 C66 100.5(4)
C41 B1 C61 C62 48.2(5)
C1 B1 C61 C62 173.2(3)
C51 B1 C61 C62 -72.1(4)
C66 C61 C62 F62 -176.4(3)
B1 C61 C62 F62 -2.7(5)
C66 C61 C62 C63 3.7(6)
B1 C61 C62 C63 177.3(4)
F62 C62 C63 F63 -1.3(6)
C61 C62 C63 F63 178.6(4)
F62 C62 C63 C64 177.8(4)
C61 C62 C63 C64 -2.2(7)
F63 C63 C64 F64 0.4(8)
C62 C63 C64 F64 -178.7(4)
F63 C63 C64 C65 178.9(5)
C62 C63 C64 C65 -0.3(8)
F64 C64 C65 F65 -0.3(8)
C63 C64 C65 F65 -178.7(5)
F64 C64 C65 C66 179.4(4)
C63 C64 C65 C66 1.0(7)
C62 C61 C66 F66 177.8(3)
B1 C61 C66 F66 4.6(6)
C62 C61 C66 C65 -3.0(6)
B1 C61 C66 C65 -176.2(4)
F65 C65 C66 F66 -0.2(6)
C64 C65 C66 F66 -179.8(4)
F65 C65 C66 C61 -179.5(4)
C64 C65 C66 C61 0.8(7)

loop_
_platon_squeeze_void_nr
_platon_squeeze_void_average_x
_platon_squeeze_void_average_y
_platon_squeeze_void_average_z
_platon_squeeze_void_volume
_platon_squeeze_void_count_electrons
_platon_squeeze_void_content
1 0.000 -0.009 0.000 361 42 ' '
2 -0.002 0.076 0.701 17 0 ' '
3 0.000 0.500 0.500 193 25 ' '
4 0.002 0.924 0.299 17 1 ' '
